data_7251327
loop_
_publ_author_name
'Bear, Joseph C.'
'Cockcroft, Jeremy Karl'
'Rosu-Finsen, Alexander'
'Williams, Jeffrey Huw'

_publ_section_title
;
 Exploring non-covalent interactions in binary aromatic complexes
;
_journal_name_full CrystEngComm
_journal_paper_doi 10.1039/D5CE00989H
_journal_year 2025
_chemical_formula_moiety 'C6 Cl F5, C8 H10'
_chemical_formula_sum 'C14 H10 Cl F5'
_chemical_formula_weight 308.67
_chemical_name_systematic p-xylene:chloropentafluorobenzene
_space_group_crystal_system triclinic
_space_group_IT_number 2
_space_group_name_Hall '-P 1'
_space_group_name_H-M_alt 'P -1'
_atom_sites_solution_hydrogens difmap
_atom_sites_solution_primary dual
_audit_creation_date 2024-11-25
_audit_creation_method
;
Olex2 1.5
(compiled 2024.02.16 svn.r378c4104 for OlexSys, GUI svn.r6928)
;
_audit_update_record
;
2025-08-28 deposited with the CCDC.	2025-11-26 downloaded from the CCDC.
;
_cell_angle_alpha 109.801(5)
_cell_angle_beta 99.549(5)
_cell_angle_gamma 95.567(5)
_cell_formula_units_Z 1
_cell_length_a 6.2099(4)
_cell_length_b 7.4687(4)
_cell_length_c 7.9874(4)
_cell_measurement_reflns_used 2961
_cell_measurement_temperature 200
_cell_measurement_theta_max 72.2830
_cell_measurement_theta_min 5.9600
_cell_volume 339.00(4)
_computing_cell_refinement 'CrysAlisPro 1.171.42.60a (Rigaku OD, 2022)'
_computing_data_collection 'CrysAlisPro 1.171.42.60a (Rigaku OD, 2022)'
_computing_data_reduction 'CrysAlisPro 1.171.42.60a (Rigaku OD, 2022)'
_computing_molecular_graphics 'Olex2 1.5 (Dolomanov et al., 2009)'
_computing_publication_material 'Olex2 1.5 (Dolomanov et al., 2009)'
_computing_structure_refinement 'SHELXL 2014/7 (Sheldrick, 2015)'
_computing_structure_solution 'SHELXT 2014/5 (Sheldrick, 2014)'
_diffrn_ambient_environment N~2~
_diffrn_ambient_temperature 200
_diffrn_detector 'Hybrid Pixel Array Detector'
_diffrn_detector_area_resol_mean 10.0000
_diffrn_detector_type 'HyPix-Arc 100'
_diffrn_measured_fraction_theta_full 0.984
_diffrn_measured_fraction_theta_max 0.939
_diffrn_measurement_details
;
List of Runs (angles in degrees, time in seconds):

  # Type    Start    End  Width  t~exp~   \w     \q     \k     \f   Frames
#--------------------------------------------------------------------------
  1  \w     38.00  76.00   0.50    3.00    --   49.93-131.00  83.00   76
  2  \w     61.00  88.00   0.50    3.00    --   49.93-139.00 -90.00   54
  3  \w    107.00 132.00   0.50   12.00    --  102.88 131.00 155.00   50
  4  \w    112.00 138.00   0.50   12.00    --  102.88 139.00 -30.00   52
  5  \w     65.00  90.00   0.50   12.00    --  102.88-139.00 -90.00   50
  6  \w     86.00 114.00   0.50   12.00    --  102.88-131.00  83.00   56
  7  \w    -57.00 -30.00   0.50    3.00    --   14.00 160.00-103.18   54
  8  \w    -56.00 -31.00   0.50    3.00    --   14.00 158.00 106.74   50
  9  \w    -53.00 -28.00   0.50    3.00    --   14.00 153.00  -1.08   50
 10  \w      8.00  40.00   0.50    3.00    --   30.00  82.00  24.17   64
 11  \w      1.00  26.00   0.50    3.00    --   30.00  93.00 144.12   50
 12  \w     38.00  79.00   0.50    3.00    --   49.93 -99.00-120.00   82
 13  \w      8.00  52.00   0.50    3.00    --   49.93 -77.00  30.00   88
 14  \w     31.00  56.00   0.50    3.00    --   49.93  77.00 120.00   50
 15  \w     -6.00  45.00   0.50    3.00    --   49.93 -77.00 -90.00  102
 16  \w     39.00  68.00   0.50    3.00    --   49.93  19.00-180.00   58
 17  \w     30.00  56.00   0.50    3.00    --   49.93  77.00-120.00   52
 18  \w     30.00  71.00   0.50    3.00    --   49.93  77.00 -90.00   82
 19  \w     30.00  56.00   0.50    3.00    --   49.93  77.00  90.00   52
 20  \w     36.00  79.00   0.50    3.00    --   54.00  77.00-179.95   86
 21  \w     90.00 117.00   0.50    3.00    --   54.00  77.00-179.95   54
 22  \w     37.00  64.00   0.50    3.00    --   54.00  76.00  18.96   54
 23  \w     92.00 117.00   0.50    3.00    --   54.00  76.00  18.96   50
 24  \w     37.00  72.00   0.50    3.00    --   54.00  72.00 158.42   70
 25  \w     38.00  64.00   0.50    3.00    --   54.00  73.00 -26.94   52
 26  \w     43.00  88.00   0.50    3.00    --   58.00  71.00  89.63   90
 27  \w     88.00 125.00   0.50    3.00    --   58.00  52.00-127.77   74
 28  \w     48.00  73.00   0.50    3.00    --   58.00  52.00-127.77   50
 29  \w     41.00  74.00   0.50    3.00    --   58.00  73.00  43.65   66
 30  \w     47.00  86.00   0.50    3.00    --   62.00  69.00  -8.71   78
 31  \w     47.00 116.00   0.50    3.00    --   62.00  66.00 -61.01  138
 32  \w     49.00  75.00   0.50    3.00    --   66.00  74.00-110.66   52
 33  \w     96.00 129.00   0.50    3.00    --   66.00  74.00-110.66   66
 34  \w     54.00  88.00   0.50    3.00    --   70.00  72.00 132.92   68
 35  \w     95.00 132.00   0.50    3.00    --   70.00  72.00 132.92   74
 36  \w     63.00 143.00   0.50   12.00    --   82.00  77.00 -24.55  160
 37  \w     71.00 114.00   0.50   12.00    --   86.00  66.00  73.83   86
 38  \w    122.00 152.00   0.50   12.00    --   86.00  66.00  73.83   60
 39  \w     89.00 114.00   0.50   12.00    --  102.88  77.00 120.00   50
 40  \w     99.00 170.00   0.50   12.00    --  102.88  38.00-150.00  142
 41  \w     98.00 155.00   0.50   12.00    --  102.88  57.00  30.00  114
 42  \w     82.00 112.00   0.50   12.00    --  102.88 -77.00  90.00   60
 43  \w     47.00  76.00   0.50   12.00    --  102.88 -77.00  90.00   58
 44  \w     96.00 136.00   0.50   12.00    --  102.88  38.00 150.00   80
 45  \w     85.00 136.00   0.50   12.00    --  102.88  77.00 150.00  102
 46  \w     91.00 152.00   0.50   12.00    --  102.88  57.00  90.00  122
 47  \w    137.00 169.00   0.50   12.00    --  102.88  38.00 -60.00   64
 48  \w     97.00 134.00   0.50   12.00    --  102.88  57.00-120.00   74
 49  \w     87.00 146.00   0.50   12.00    --  102.88  77.00-120.00  118
 50  \w     98.00 145.00   0.50   12.00    --  102.88  38.00 -30.00   94
 51  \w     96.00 123.00   0.50   12.00    --  102.88  38.00 -60.00   54
 52  \w     83.00 109.00   0.50   12.00    --  102.88  77.00-150.00   52
 53  \w     78.00 108.00   0.50   12.00    --  102.88-125.00 -30.00   60
 54  \w     83.00 114.00   0.50   12.00    --  102.88 -57.00 -90.00   62
 55  \w     40.00  65.00   0.50   12.00    --  102.88-125.00 -30.00   50
 56  \w     91.00 140.00   0.50   12.00    --  102.88  57.00  60.00   98
 57  \w     40.00  78.00   0.50   12.00    --  102.88 -57.00 -90.00   76
 58  \w     93.00 119.00   0.50   12.00    --  102.88  57.00 150.00   52
 59  \w     91.00 118.00   0.50   12.00    --  102.88  57.00 -60.00   54
 60  \w     44.00  92.00   0.50   12.00    --  102.88 -77.00  30.00   96
 61  \w    114.00 139.00   0.50   12.00    --  102.88  77.00   0.00   50
 62  \w     84.00 110.00   0.50   12.00    --  102.88  77.00   0.00   52
 63  \w     98.00 125.00   0.50   12.00    --  102.88  57.00-180.00   54
 64  \w     74.00 130.00   0.50   12.00    --  108.01 -20.00  19.43  112
 65  \w     38.00  70.00   0.50   12.00    --  108.01 -20.00  19.43   64
 66  \w     48.00 115.00   0.50   12.00    --  108.01 -50.00 119.76  134
 67  \w     76.00 105.00   0.50   12.00    --  108.01 -99.00-143.33   58
 68  \w     38.00 109.00   0.50   12.00    --  108.01 -49.00 -71.32  142
 69  \w     39.00  97.00   0.50   12.00    --  108.01 -58.00-139.98  116
 70  \w     44.00 114.00   0.50   12.00    --  108.01 -70.00  51.57  140
;
_diffrn_measurement_device 'four-circle diffractometer'
_diffrn_measurement_device_type 'SuperNova, Dual, Cu at home/near, HyPix-Arc 100'
_diffrn_measurement_method '\w scans'
_diffrn_orient_matrix_type 'CrysAlisPro convention (1999,Acta A55,543-557)'
_diffrn_orient_matrix_UB_11 -0.1405342000
_diffrn_orient_matrix_UB_12 -0.1019558000
_diffrn_orient_matrix_UB_13 -0.1944247000
_diffrn_orient_matrix_UB_21 0.2091618000
_diffrn_orient_matrix_UB_22 0.0134854000
_diffrn_orient_matrix_UB_23 -0.0781700000
_diffrn_orient_matrix_UB_31 0.0395162000
_diffrn_orient_matrix_UB_32 -0.1970611000
_diffrn_orient_matrix_UB_33 0.0096924000
_diffrn_radiation_monochromator mirror
_diffrn_radiation_probe x-ray
_diffrn_radiation_type 'Cu K\a'
_diffrn_radiation_wavelength 1.54184
_diffrn_reflns_av_R_equivalents 0.0273
_diffrn_reflns_av_unetI/netI 0.0147
_diffrn_reflns_Laue_measured_fraction_full 0.984
_diffrn_reflns_Laue_measured_fraction_max 0.939
_diffrn_reflns_limit_h_max 7
_diffrn_reflns_limit_h_min -7
_diffrn_reflns_limit_k_max 8
_diffrn_reflns_limit_k_min -8
_diffrn_reflns_limit_l_max 10
_diffrn_reflns_limit_l_min -9
_diffrn_reflns_number 5047
_diffrn_reflns_point_group_measured_fraction_full 0.984
_diffrn_reflns_point_group_measured_fraction_max 0.939
_diffrn_reflns_theta_full 67.684
_diffrn_reflns_theta_max 77.227
_diffrn_reflns_theta_min 7.023
_diffrn_source 'micro-focus sealed X-ray tube'
_diffrn_source_type 'SuperNova (Cu) X-ray Source'
_exptl_absorpt_coefficient_mu 2.948
_exptl_absorpt_correction_T_max 1.000
_exptl_absorpt_correction_T_min 0.196
_exptl_absorpt_correction_type gaussian
_exptl_absorpt_process_details
;
CrysAlisPro 1.171.42.60a (Rigaku Oxford Diffraction, 2022)
Numerical absorption correction based on gaussian integration over
a multifaceted crystal model
Empirical absorption correction using spherical harmonics,
implemented in SCALE3 ABSPACK scaling algorithm.
;
_exptl_crystal_colour 'clear colourless'
_exptl_crystal_colour_lustre clear
_exptl_crystal_colour_primary colourless
_exptl_crystal_density_diffrn 1.512
_exptl_crystal_description needle
_exptl_crystal_F_000 156
_exptl_crystal_preparation '1:1 molar ratio (1/100 mole)'
_exptl_crystal_recrystallization_method 'Grown in 0.2 mm capillary'
_exptl_crystal_size_max 0.912
_exptl_crystal_size_mid 0.211
_exptl_crystal_size_min 0.203
_refine_diff_density_max 0.347
_refine_diff_density_min -0.250
_refine_diff_density_rms 0.076
_refine_ls_extinction_method none
_refine_ls_goodness_of_fit_ref 1.151
_refine_ls_hydrogen_treatment refxyz
_refine_ls_matrix_type full
_refine_ls_number_parameters 117
_refine_ls_number_reflns 1349
_refine_ls_number_restraints 59
_refine_ls_restrained_S_all 1.125
_refine_ls_R_factor_all 0.0733
_refine_ls_R_factor_gt 0.0657
_refine_ls_shift/su_max 0.000
_refine_ls_shift/su_mean 0.000
_refine_ls_structure_factor_coef Fsqd
_refine_ls_weighting_details 'w=1/[\s^2^(Fo^2^)+(0.0880P)^2^+0.1208P] where P=(Fo^2^+2Fc^2^)/3'
_refine_ls_weighting_scheme calc
_refine_ls_wR_factor_gt 0.1732
_refine_ls_wR_factor_ref 0.1805
_reflns_Friedel_coverage 0.000
_reflns_number_gt 1160
_reflns_number_total 1349
_reflns_threshold_expression 'I > 2\s(I)'
_cod_data_source_file d5ce00989h2.cif
_cod_data_source_block exp_102
_cod_database_code 7251327
_shelx_shelxl_version_number 2014/7
_chemical_oxdiff_formula 'C8 H10 C6 F5 Cl'
_chemical_oxdiff_usercomment '0.2mm capillary '
_shelx_space_group_comment
;
The symmetry employed for this shelxl refinement is uniquely defined
by the following loop, which should always be used as a source of
symmetry information in preference to the above space-group names.
They are only intended as comments.
;
_shelx_estimated_absorpt_t_max 0.586
_shelx_estimated_absorpt_t_min 0.174
_olex2_refinement_description
;
1. Fixed Uiso
 At 1.5 times of:
  All C(H,H,H,H,H,H) groups
2. Shared sites
{F1, Cl1}
3. Restrained distances
 H7a-H7b \\sim H7b-H7c \\sim H7c-H7d \\sim H7d-H7e \\sim H7e-H7f \\sim H7f-H7a
 with sigma of 0.01
 C7-H7a \\sim C7-H7e \\sim C7-H7b \\sim C7-H7f \\sim C7-H7c \\sim C7-H7d \\sim
C4-H4 \\sim C5-H5
 with sigma of 0.01
 C6-H7a \\sim C6-H7e \\sim C6-H7b \\sim C6-H7f \\sim C6-H7c \\sim C6-H7d
 with sigma of 0.01
 C4-H5 \\sim C6-H5
 with sigma of 0.01
4. Uiso/Uaniso restraints and constraints
Uanis(F1) = Uanis(Cl1)
5. Others
 Fixed Sof: Cl1(0.5) F1(0.5) H7a(0.5) H7b(0.5) H7c(0.5) H7d(0.5) H7e(0.5)
 H7f(0.5)
;
_olex2_submission_special_instructions 'No special instructions were received'
_oxdiff_exptl_absorpt_empirical_details
;
Empirical correction (ABSPACK) includes:
- Absorption correction using spherical harmonics
- Frame scaling
;
_oxdiff_exptl_absorpt_empirical_full_max 2.480
_oxdiff_exptl_absorpt_empirical_full_min 0.540

loop_
_space_group_symop_operation_xyz
'x, y, z'
'-x, -y, -z'

loop_
_atom_site_label
_atom_site_type_symbol
_atom_site_fract_x
_atom_site_fract_y
_atom_site_fract_z
_atom_site_U_iso_or_equiv
_atom_site_adp_type
_atom_site_occupancy
_atom_site_site_symmetry_order
_atom_site_calc_flag
_atom_site_refinement_flags_posn
_atom_site_refinement_flags_adp
_atom_site_refinement_flags_occupancy
_atom_site_disorder_assembly
_atom_site_disorder_group
Cl1 Cl 0.3144(2) -0.10905(19) 0.11260(15) 0.0855(5) Uani 0.5 1 d . . P A 1
F1 F 0.3144(2) -0.10905(19) 0.11260(15) 0.0855(5) Uani 0.5 1 d . . P A 1
F2 F 0.7553(3) 0.0786(3) 0.2792(3) 0.0816(6) Uani 1 1 d . . . A 1
F3 F 0.9257(3) 0.1812(3) 0.6386(3) 0.0810(6) Uani 1 1 d . . . A 1
C1 C 0.4129(5) -0.0521(4) 0.3170(4) 0.0649(7) Uani 1 1 d . . . A 1
C2 C 0.6284(4) 0.0395(4) 0.3889(4) 0.0623(7) Uani 1 1 d . . . A 1
C3 C 0.7153(4) 0.0911(4) 0.5691(5) 0.0630(7) Uani 1 1 d . . . A 1
C4 C 0.7188(5) 0.5771(4) 0.5422(5) 0.0689(8) Uani 1 1 d D . . B 2
H4 H 0.871(4) 0.627(5) 0.577(5) 0.089(11) Uiso 1 1 d D . . C 2
C5 C 0.6023(5) 0.5183(4) 0.3670(5) 0.0697(8) Uani 1 1 d D . . B 2
H5 H 0.669(3) 0.538(5) 0.276(3) 0.090(11) Uiso 1 1 d D . . D 2
C6 C 0.3785(5) 0.4399(4) 0.3194(4) 0.0675(8) Uani 1 1 d D . . B 2
C7 C 0.2496(9) 0.3781(7) 0.1259(7) 0.1096(15) Uani 1 1 d D . . B 2
H7A H 0.157(12) 0.469(8) 0.119(6) 0.164 Uiso 0.5 1 d D U P E 2
H7B H 0.098(4) 0.359(13) 0.126(5) 0.164 Uiso 0.5 1 d D U P F 2
H7C H 0.164(12) 0.256(7) 0.095(6) 0.164 Uiso 0.5 1 d D U P G 2
H7D H 0.291(12) 0.262(8) 0.056(5) 0.164 Uiso 0.5 1 d D U P H 2
H7E H 0.350(6) 0.373(13) 0.049(5) 0.164 Uiso 0.5 1 d D U P I 2
H7F H 0.284(12) 0.476(7) 0.081(6) 0.164 Uiso 0.5 1 d D U P J 2

loop_
_atom_site_aniso_label
_atom_site_aniso_U_11
_atom_site_aniso_U_22
_atom_site_aniso_U_33
_atom_site_aniso_U_23
_atom_site_aniso_U_13
_atom_site_aniso_U_12
Cl1 0.0986(9) 0.0903(9) 0.0648(7) 0.0313(6) 0.0100(6) 0.0029(6)
F1 0.0986(9) 0.0903(9) 0.0648(7) 0.0313(6) 0.0100(6) 0.0029(6)
F2 0.0831(12) 0.0745(11) 0.1037(14) 0.0424(10) 0.0446(11) 0.0096(9)
F3 0.0575(10) 0.0719(11) 0.1125(15) 0.0346(10) 0.0177(9) 0.0018(8)
C1 0.0693(17) 0.0522(15) 0.0773(19) 0.0264(13) 0.0181(14) 0.0130(12)
C2 0.0635(16) 0.0485(14) 0.087(2) 0.0321(13) 0.0303(14) 0.0125(11)
C3 0.0558(14) 0.0456(14) 0.091(2) 0.0270(13) 0.0208(13) 0.0072(11)
C4 0.0491(14) 0.0548(16) 0.107(2) 0.0340(15) 0.0201(15) 0.0068(11)
C5 0.0741(18) 0.0617(17) 0.090(2) 0.0383(15) 0.0368(16) 0.0174(13)
C6 0.0743(18) 0.0493(15) 0.0811(19) 0.0255(13) 0.0128(15) 0.0192(12)
C7 0.129(4) 0.094(3) 0.092(3) 0.027(2) -0.004(2) 0.029(3)

loop_
_atom_type_symbol
_atom_type_description
_atom_type_scat_dispersion_real
_atom_type_scat_dispersion_imag
_atom_type_scat_source
C C 0.0181 0.0091 'International Tables Vol C Tables 4.2.6.8 and 6.1.1.4'
H H 0.0000 0.0000 'International Tables Vol C Tables 4.2.6.8 and 6.1.1.4'
F F 0.0727 0.0534 'International Tables Vol C Tables 4.2.6.8 and 6.1.1.4'
Cl Cl 0.3639 0.7018 'International Tables Vol C Tables 4.2.6.8 and 6.1.1.4'

loop_
_exptl_crystal_face_index_h
_exptl_crystal_face_index_k
_exptl_crystal_face_index_l
_exptl_crystal_face_perp_dist
-1 5 -2 0.4541
1 -5 2 0.4541
3 1 -4 0.0988
4 1 -3 0.1026
-4 -1 3 0.1064
4 1 -2 0.1055
-4 -1 2 0.1045
4 1 -1 0.1045
-4 -1 1 0.1036
-4 -1 -1 0.1036
4 1 1 0.1064
-3 -1 -2 0.1017
3 1 2 0.1055
2 1 3 0.1045
-2 -1 -3 0.1026
-1 0 -4 0.1026
1 1 4 0.1045
0 0 4 0.1055
0 0 -5 0.1026
1 0 -5 0.1045
-1 0 5 0.1045
-2 0 5 0.1036
2 0 -5 0.1036
-2 0 4 0.1017
2 0 -4 0.1017
-2 0 4 0.1017

loop_
_geom_angle_atom_site_label_1
_geom_angle_atom_site_label_2
_geom_angle_atom_site_label_3
_geom_angle
_geom_angle_site_symmetry_1
_geom_angle_site_symmetry_3
_geom_angle_publ_flag
C2 C1 Cl1 120.3(3) . . ?
C2 C1 C3 119.3(3) . 2_656 ?
C3 C1 Cl1 120.3(3) 2_656 . ?
F2 C2 C1 119.9(3) . . ?
F2 C2 C3 119.6(3) . . ?
C3 C2 C1 120.5(3) . . ?
F3 C3 C1 119.6(3) . 2_656 ?
F3 C3 C2 120.2(3) . . ?
C2 C3 C1 120.2(3) . 2_656 ?
C5 C4 H4 123(2) . . ?
C5 C4 C6 121.8(3) . 2_666 ?
C6 C4 H4 115(2) 2_666 . ?
C4 C5 H5 120.6(7) . . ?
C4 C5 C6 121.5(3) . . ?
C6 C5 H5 117.7(7) . . ?
C4 C6 C5 116.7(3) 2_666 . ?
C4 C6 C7 122.0(3) 2_666 . ?
C5 C6 C7 121.3(4) . . ?
C6 C7 H7A 108(2) . . ?
C6 C7 H7B 108(2) . . ?
C6 C7 H7C 108(2) . . ?
C6 C7 H7D 109(2) . . ?
C6 C7 H7E 109(2) . . ?
C6 C7 H7F 108(2) . . ?
H7A C7 H7B 56.6(10) . . ?
H7A C7 H7C 110(2) . . ?
H7A C7 H7D 143(5) . . ?
H7A C7 H7E 110(2) . . ?
H7A C7 H7F 56.6(10) . . ?
H7B C7 H7C 56.6(10) . . ?
H7B C7 H7D 110(2) . . ?
H7B C7 H7E 143(5) . . ?
H7B C7 H7F 110(2) . . ?
H7C C7 H7D 56.6(10) . . ?
H7C C7 H7E 110(2) . . ?
H7C C7 H7F 143(5) . . ?
H7D C7 H7E 56.6(10) . . ?
H7D C7 H7F 110(2) . . ?
H7E C7 H7F 56.7(10) . . ?

loop_
_geom_bond_atom_site_label_1
_geom_bond_atom_site_label_2
_geom_bond_distance
_geom_bond_site_symmetry_2
_geom_bond_publ_flag
Cl1 C1 1.539(3) . ?
F2 C2 1.353(3) . ?
F3 C3 1.343(3) . ?
C1 C2 1.375(4) . ?
C1 C3 1.386(4) 2_656 ?
C2 C3 1.356(5) . ?
C3 C1 1.386(4) 2_656 ?
C4 H4 0.94(2) . ?
C4 C5 1.364(5) . ?
C4 C6 1.381(5) 2_666 ?
C5 H5 0.94(2) . ?
C5 C6 1.391(5) . ?
C6 C4 1.381(5) 2_666 ?
C6 C7 1.509(6) . ?
C7 H7A 0.94(2) . ?
C7 H7B 0.94(2) . ?
C7 H7C 0.94(2) . ?
C7 H7D 0.94(2) . ?
C7 H7E 0.94(2) . ?
C7 H7F 0.94(2) . ?

loop_
_geom_torsion_atom_site_label_1
_geom_torsion_atom_site_label_2
_geom_torsion_atom_site_label_3
_geom_torsion_atom_site_label_4
_geom_torsion
_geom_torsion_site_symmetry_1
_geom_torsion_site_symmetry_2
_geom_torsion_site_symmetry_3
_geom_torsion_site_symmetry_4
_geom_torsion_publ_flag
Cl1 C1 C2 F2 -0.5(4) . . . . ?
Cl1 C1 C2 C3 179.5(2) . . . . ?
F2 C2 C3 F3 0.3(4) . . . . ?
F2 C2 C3 C1 180.0(2) . . . 2_656 ?
C1 C2 C3 F3 -179.8(2) . . . . ?
C1 C2 C3 C1 -0.1(5) . . . 2_656 ?
C3 C1 C2 F2 -180.0(2) 2_656 . . . ?
C3 C1 C2 C3 0.1(4) 2_656 . . . ?
C4 C5 C6 C4 -0.6(5) . . . 2_666 ?
C4 C5 C6 C7 179.0(3) . . . . ?
C6 C4 C5 C6 0.7(5) 2_666 . . . ?

loop_
_exptl_oxdiff_crystal_face_indexfrac_h
_exptl_oxdiff_crystal_face_indexfrac_k
_exptl_oxdiff_crystal_face_indexfrac_l
_exptl_oxdiff_crystal_face_x
_exptl_oxdiff_crystal_face_y
_exptl_oxdiff_crystal_face_z
-1.0487 4.7781 -1.7331 -0.0028 -0.0194 -0.9998
1.0487 -4.7781 1.7331 0.0028 0.0194 0.9998
3.2054 0.5031 -3.7774 0.2326 0.9725 -0.0091
3.6482 0.6340 -2.9205 -0.0095 0.9999 -0.0091
-3.6390 -0.6767 2.9362 0.0095 -0.9998 0.0180
3.8811 0.7352 -1.8124 -0.2680 0.9634 -0.0091
-3.8620 -0.8220 1.8447 0.2679 -0.9631 0.0273
3.8489 0.7892 -0.5820 -0.5082 0.8612 -0.0091
-3.8394 -0.8330 0.5985 0.5081 -0.8611 0.0182
-3.5444 -0.8362 -0.6703 0.7137 -0.7002 0.0182
3.5446 0.8351 0.6708 -0.7137 0.7002 -0.0180
-3.0064 -0.7892 -1.8909 0.8706 -0.4916 0.0184
2.9973 0.8306 1.8748 -0.8704 0.4916 -0.0271
2.2438 0.7791 2.9468 -0.9677 0.2495 -0.0363
-2.2718 -0.6489 -2.9980 0.9683 -0.2496 0.0090
-1.3815 -0.4677 -3.8993 1.0000 0.0096 -0.0002
1.3542 0.5990 3.8483 -0.9996 -0.0095 -0.0272
0.3699 0.3864 4.4844 -0.9633 -0.2680 -0.0181
-0.3788 -0.3433 -4.5012 0.9634 0.2680 0.0090
0.6413 -0.1540 -4.8121 0.8612 0.5082 0.0091
-0.6413 0.1540 4.8121 -0.8612 -0.5082 -0.0091
-1.6182 -0.0427 4.7940 -0.7003 -0.7138 -0.0091
1.6182 0.0427 -4.7940 0.7003 0.7138 0.0091
-2.4578 -0.3678 4.4978 -0.4916 -0.8706 0.0190
2.4578 0.3678 -4.4978 0.4916 0.8706 -0.0190
-2.4855 -0.2336 4.4480 -0.4917 -0.8707 -0.0091
